data_9001352
loop_
_publ_author_name
'Brigatti, M. F.'
'Galli, E.'
'Poppi, L.'

_publ_section_title
;
 Effect of Ti substitution in biotite-M crystal chemistry
 Sample 16 from a monzonite-alkali syenite, Sande caldron, Norway
;
_journal_name_full 'American Mineralogist'
_journal_page_first 1174
_journal_page_last 1183
_journal_volume 76
_journal_year 1991
_chemical_formula_sum
;Al1.249 Ca0.009 Cr0.006 Fe1.239 K0.968 Mg1.401 Mn0.024 Na0.02 O12 Si2.832
 Ti0.231
;
_chemical_name_mineral Biotite
_space_group_IT_number 12
_symmetry_space_group_name_Hall '-C 2y'
_symmetry_space_group_name_H-M 'C 1 2/m 1'
_cell_angle_alpha 90
_cell_angle_beta 100.17
_cell_angle_gamma 90
_cell_length_a 5.333
_cell_length_b 9.256
_cell_length_c 10.186
_cell_formula_units_Z 2
_cell_volume 494.904
_database_code_amcsd 0001386
_exptl_crystal_density_diffrn 3.086
_cod_original_formula_sum 'Si2.832 Al1.249 K.968 Ca.009 Na.02 Mg1.401 Cr.006 Fe1.239 Mn.024 Ti.231 O12'
_cod_database_code 9001352

loop_
_space_group_symop_operation_xyz
x,y,z
1/2+x,1/2+y,z
x,-y,z
1/2+x,1/2-y,z
-x,y,-z
1/2-x,1/2+y,-z
-x,-y,-z
1/2-x,1/2-y,-z

loop_
_atom_site_aniso_label
_atom_site_aniso_U_11
_atom_site_aniso_U_22
_atom_site_aniso_U_33
_atom_site_aniso_U_12
_atom_site_aniso_U_13
_atom_site_aniso_U_23
Si 0.01089 0.01128 0.02699 0.00074 0.00267 0.00000
Al 0.01089 0.01128 0.02699 0.00074 0.00267 0.00000
K 0.03727 0.03993 0.06315 0.00000 0.00667 0.00000
Ca 0.03727 0.03993 0.06315 0.00000 0.00667 0.00000
Na 0.03727 0.03993 0.06315 0.00000 0.00667 0.00000
Mg1 0.01563 0.01302 0.02495 0.00000 0.00267 0.00000
Al1 0.01563 0.01302 0.02495 0.00000 0.00267 0.00000
Cr1 0.01563 0.01302 0.02495 0.00000 0.00267 0.00000
Fe1 0.01563 0.01302 0.02495 0.00000 0.00267 0.00000
Mn1 0.01563 0.01302 0.02495 0.00000 0.00267 0.00000
Ti1 0.01563 0.01302 0.02495 0.00000 0.00267 0.00000
Mg2 0.01354 0.01997 0.02546 0.00000 0.00213 0.00000
Al2 0.01354 0.01997 0.02546 0.00000 0.00213 0.00000
Cr2 0.01354 0.01997 0.02546 0.00000 0.00213 0.00000
Fe2 0.01354 0.01997 0.02546 0.00000 0.00213 0.00000
Mn2 0.01354 0.01997 0.02546 0.00000 0.00213 0.00000
Ti2 0.01354 0.01997 0.02546 0.00000 0.00213 0.00000
O1 0.03950 0.01562 0.03768 0.00000 0.00267 0.00000
O2 0.02820 0.02865 0.03310 -0.00665 0.00213 -0.00094
O3 0.01563 0.01389 0.02546 0.00000 0.00347 -0.00047
O4 0.02164 0.01866 0.02444 0.00000 -0.00053 0.00000

loop_
_atom_site_label
_atom_site_fract_x
_atom_site_fract_y
_atom_site_fract_z
_atom_site_occupancy
Si 0.07470 0.16690 0.22540 0.70800
Al 0.07470 0.16690 0.22540 0.29200
K 0.00000 0.50000 0.00000 0.96800
Ca 0.00000 0.50000 0.00000 0.00900
Na 0.00000 0.50000 0.00000 0.02000
Mg1 0.00000 0.00000 0.50000 0.46700
Al1 0.00000 0.00000 0.50000 0.02700
Cr1 0.00000 0.00000 0.50000 0.00200
Fe1 0.00000 0.00000 0.50000 0.41300
Mn1 0.00000 0.00000 0.50000 0.00800
Ti1 0.00000 0.00000 0.50000 0.07700
Mg2 0.00000 0.33530 0.50000 0.46700
Al2 0.00000 0.33530 0.50000 0.02700
Cr2 0.00000 0.33530 0.50000 0.00200
Fe2 0.00000 0.33530 0.50000 0.41300
Mn2 0.00000 0.33530 0.50000 0.00800
Ti2 0.00000 0.33530 0.50000 0.07700
O1 0.02970 0.00000 0.16780 1.00000
O2 0.32010 0.23680 0.16780 1.00000
O3 0.13100 0.16790 0.39050 1.00000
O4 0.12910 0.50000 0.39520 1.00000

loop_
_cod_related_entry_id
_cod_related_entry_database
_cod_related_entry_code
1 AMCSD 0001386
